data_7023421
loop_
_publ_author_name
'Moore, Stephanie A.'
'Davies, David L.'
'Karim, Marcus M.'
'Nagle, Jeffrey K.'
'Wolf, Michael O.'
'Patrick, Brian O.'

_publ_section_title
;
 Photophysical behaviour of cyclometalated iridium(III) complexes with
 phosphino(terthiophene) ligands.
;
_journal_issue 34
_journal_name_full 'Dalton transactions (Cambridge, England : 2003)'
_journal_page_first 12354
_journal_page_last 12363
_journal_paper_doi 10.1039/c3dt51320c
_journal_volume 42
_journal_year 2013
_chemical_formula_sum 'C43 H33 Cl3 Ir N4 P S3'
_chemical_formula_weight 1031.43
_chemical_name_systematic
;
 ?
;
_space_group_IT_number 2
_symmetry_cell_setting triclinic
_symmetry_space_group_name_Hall '-P 1'
_symmetry_space_group_name_H-M 'P -1'
_atom_sites_solution_hydrogens geom
_atom_sites_solution_primary direct
_atom_sites_solution_secondary difmap
_audit_creation_method SHELXL-97
_cell_angle_alpha 78.905(6)
_cell_angle_beta 76.782(7)
_cell_angle_gamma 89.430(7)
_cell_formula_units_Z 2
_cell_length_a 9.8502(11)
_cell_length_b 13.0136(14)
_cell_length_c 16.0601(17)
_cell_measurement_reflns_used 9878
_cell_measurement_temperature 90.0(1)
_cell_measurement_theta_max 25.82
_cell_measurement_theta_min 2.23
_cell_volume 1965.4(4)
_computing_data_collection 'Bruker APEX2'
_computing_molecular_graphics 'Bruker SHELXTL'
_computing_publication_material 'Bruker SHELXTL'
_computing_structure_refinement 'SHELXL-97 (Sheldrick, 2008)'
_diffrn_ambient_temperature 90.0(1)
_diffrn_measured_fraction_theta_full 1.000
_diffrn_measured_fraction_theta_max 0.986
_diffrn_measurement_device_type 'Bruker APEX DUO'
_diffrn_measurement_method 'area detector'
_diffrn_radiation_monochromator graphite
_diffrn_radiation_source 'fine-focus sealed tube'
_diffrn_radiation_type MoK\a
_diffrn_radiation_wavelength 0.71073
_diffrn_reflns_av_R_equivalents 0.0626
_diffrn_reflns_av_sigmaI/netI 0.0468
_diffrn_reflns_limit_h_max 13
_diffrn_reflns_limit_h_min -13
_diffrn_reflns_limit_k_max 17
_diffrn_reflns_limit_k_min -17
_diffrn_reflns_limit_l_max 21
_diffrn_reflns_limit_l_min -21
_diffrn_reflns_number 61083
_diffrn_reflns_theta_full 25.00
_diffrn_reflns_theta_max 28.17
_diffrn_reflns_theta_min 1.33
_exptl_absorpt_coefficient_mu 3.840
_exptl_absorpt_correction_T_max 0.681
_exptl_absorpt_correction_T_min 0.585
_exptl_absorpt_correction_type multi-scan
_exptl_absorpt_process_details 'SADABS (Bruker, 2008)'
_exptl_crystal_colour yellow
_exptl_crystal_density_diffrn 1.743
_exptl_crystal_density_method 'not measured'
_exptl_crystal_description irregular
_exptl_crystal_F_000 1020
_exptl_crystal_size_max 0.15
_exptl_crystal_size_mid 0.10
_exptl_crystal_size_min 0.10
_refine_diff_density_max 1.424
_refine_diff_density_min -2.072
_refine_diff_density_rms 0.152
_refine_ls_extinction_method none
_refine_ls_goodness_of_fit_ref 1.063
_refine_ls_hydrogen_treatment constr
_refine_ls_matrix_type full
_refine_ls_number_parameters 526
_refine_ls_number_reflns 9518
_refine_ls_number_restraints 787
_refine_ls_restrained_S_all 1.022
_refine_ls_R_factor_all 0.0423
_refine_ls_R_factor_gt 0.0323
_refine_ls_shift/su_max 0.003
_refine_ls_shift/su_mean 0.000
_refine_ls_structure_factor_coef Fsqd
_refine_ls_weighting_details 'calc w=1/[\s^2^(Fo^2^)+(0.0407P)^2^+2.2266P] where P=(Fo^2^+2Fc^2^)/3'
_refine_ls_weighting_scheme calc
_refine_ls_wR_factor_gt 0.0766
_refine_ls_wR_factor_ref 0.0813
_reflns_number_gt 8231
_reflns_number_total 9518
_reflns_threshold_expression >2\s(I)
_cod_data_source_file c3dt51320c.txt
_cod_data_source_block mw106
_cod_database_code 7023421

loop_
_symmetry_equiv_pos_as_xyz
'x, y, z'
'-x, -y, -z'

loop_
_atom_site_label
_atom_site_type_symbol
_atom_site_fract_x
_atom_site_fract_y
_atom_site_fract_z
_atom_site_U_iso_or_equiv
_atom_site_adp_type
_atom_site_occupancy
_atom_site_symmetry_multiplicity
_atom_site_calc_flag
_atom_site_refinement_flags
_atom_site_disorder_assembly
_atom_site_disorder_group
C1 C 0.7669(5) 0.2686(3) 1.1591(3) 0.0276(9) Uani 1 1 d U . .
H1 H 0.7318 0.2617 1.2202 0.033 Uiso 1 1 calc R . .
C2 C 0.7814(4) 0.1868(3) 1.1167(3) 0.0285(10) Uani 1 1 d U . .
H2 H 0.7570 0.1165 1.1459 0.034 Uiso 1 1 calc R . .
C3 C 0.8355(4) 0.2144(3) 1.0262(2) 0.0179(8) Uani 1 1 d U . .
H3 H 0.8512 0.1665 0.9874 0.021 Uiso 1 1 calc R . .
C4 C 0.8633(4) 0.3243(3) 1.0010(3) 0.0176(8) Uani 1 1 d U . .
S2 S 0.81481(10) 0.49917(7) 0.89208(6) 0.01922(19) Uani 1 1 d DU A .
C5 C 0.9120(4) 0.3900(3) 0.9143(2) 0.0167(7) Uani 1 1 d DU . .
C6 C 1.0194(4) 0.3846(3) 0.8431(2) 0.0162(7) Uani 1 1 d DU . .
C7 C 1.0193(4) 0.4685(3) 0.7716(2) 0.0165(7) Uani 1 1 d DU A .
H7 H 1.0858 0.4761 0.7175 0.020 Uiso 1 1 calc R . .
C8 C 0.9156(4) 0.5367(3) 0.7876(2) 0.0182(8) Uani 1 1 d DU . .
S3 S 1.0174(4) 0.7180(4) 0.6724(4) 0.0326(9) Uani 0.617(6) 1 d PDU A 1
C9 C 0.8836(10) 0.6321(11) 0.7336(16) 0.015(3) Uani 0.617(6) 1 d PDU A 1
C10 C 0.7600(13) 0.6762(15) 0.7266(14) 0.040(5) Uani 0.617(6) 1 d PDU A 1
H10 H 0.6724 0.6421 0.7555 0.048 Uiso 0.617(6) 1 calc PR A 1
C11 C 0.7724(19) 0.776(2) 0.674(3) 0.0356(15) Uani 0.617(6) 1 d PDU A 1
H11 H 0.6955 0.8180 0.6654 0.043 Uiso 0.617(6) 1 calc PR A 1
C12 C 0.9059(19) 0.804(2) 0.635(3) 0.037(3) Uani 0.617(6) 1 d PDU A 1
H12 H 0.9344 0.8661 0.5924 0.044 Uiso 0.617(6) 1 calc PR A 1
C13 C 1.0474(4) 0.1920(3) 0.7855(2) 0.0169(7) Uani 1 1 d U . .
C14 C 1.1102(4) 0.1027(3) 0.7604(3) 0.0202(8) Uani 1 1 d U . .
H14 H 1.1990 0.0846 0.7715 0.024 Uiso 1 1 calc R . .
C15 C 1.0448(4) 0.0401(3) 0.7195(3) 0.0247(9) Uani 1 1 d U . .
H15 H 1.0880 -0.0213 0.7040 0.030 Uiso 1 1 calc R . .
C16 C 0.9170(4) 0.0666(3) 0.7012(3) 0.0227(8) Uani 1 1 d U . .
H16 H 0.8737 0.0250 0.6713 0.027 Uiso 1 1 calc R . .
C17 C 0.8527(4) 0.1540(3) 0.7267(3) 0.0219(8) Uani 1 1 d U . .
H17 H 0.7643 0.1720 0.7150 0.026 Uiso 1 1 calc R . .
C18 C 0.9164(4) 0.2154(3) 0.7691(2) 0.0184(8) Uani 1 1 d U . .
H18 H 0.8701 0.2745 0.7874 0.022 Uiso 1 1 calc R . .
C19 C 1.1531(4) 0.2160(3) 0.9362(2) 0.0160(7) Uani 1 1 d U . .
C20 C 1.1701(4) 0.2783(3) 0.9956(3) 0.0186(8) Uani 1 1 d U . .
H20 H 1.1731 0.3524 0.9787 0.022 Uiso 1 1 calc R . .
C21 C 1.1824(4) 0.2323(3) 1.0787(3) 0.0218(8) Uani 1 1 d U . .
H21 H 1.1941 0.2750 1.1184 0.026 Uiso 1 1 calc R . .
C22 C 1.1777(4) 0.1245(3) 1.1038(3) 0.0247(9) Uani 1 1 d U . .
H22 H 1.1858 0.0932 1.1609 0.030 Uiso 1 1 calc R . .
C23 C 1.1614(4) 0.0624(3) 1.0459(3) 0.0237(9) Uani 1 1 d U . .
H23 H 1.1579 -0.0117 1.0636 0.028 Uiso 1 1 calc R . .
C24 C 1.1500(4) 0.1072(3) 0.9621(3) 0.0195(8) Uani 1 1 d U . .
H24 H 1.1402 0.0638 0.9224 0.023 Uiso 1 1 calc R . .
C25 C 1.4645(4) 0.3912(4) 0.9018(3) 0.0247(9) Uani 1 1 d U . .
H25 H 1.4445 0.4635 0.8943 0.030 Uiso 1 1 calc R . .
C26 C 1.5177(5) 0.3332(4) 0.9709(3) 0.0341(11) Uani 1 1 d U . .
H26 H 1.5395 0.3586 1.0181 0.041 Uiso 1 1 calc R . .
C27 C 1.5312(4) 0.2335(4) 0.9557(3) 0.0306(10) Uani 1 1 d U . .
H27 H 1.5651 0.1762 0.9907 0.037 Uiso 1 1 calc R . .
C28 C 1.4863(4) 0.1525(3) 0.8319(3) 0.0228(9) Uani 1 1 d U . .
C29 C 1.5326(4) 0.0529(3) 0.8556(3) 0.0327(11) Uani 1 1 d U . .
H29 H 1.5614 0.0327 0.9088 0.039 Uiso 1 1 calc R . .
C30 C 1.5359(5) -0.0166(4) 0.7999(4) 0.0365(12) Uani 1 1 d U . .
H30 H 1.5662 -0.0858 0.8151 0.044 Uiso 1 1 calc R . .
C31 C 1.4956(5) 0.0140(3) 0.7226(3) 0.0335(11) Uani 1 1 d U . .
H31 H 1.5007 -0.0334 0.6839 0.040 Uiso 1 1 calc R . .
C32 C 1.4472(4) 0.1144(3) 0.7008(3) 0.0250(9) Uani 1 1 d U . .
H32 H 1.4200 0.1341 0.6470 0.030 Uiso 1 1 calc R . .
C33 C 1.4377(4) 0.1868(3) 0.7557(3) 0.0192(8) Uani 1 1 d U . .
C34 C 1.2201(4) 0.3244(3) 0.5893(3) 0.0194(8) Uani 1 1 d U . .
H34 H 1.1277 0.3081 0.6232 0.023 Uiso 1 1 calc R . .
C35 C 1.2591(4) 0.3371(3) 0.4987(3) 0.0236(9) Uani 1 1 d U . .
H35 H 1.2003 0.3318 0.4603 0.028 Uiso 1 1 calc R . .
C36 C 1.4001(4) 0.3591(3) 0.4767(2) 0.0203(8) Uani 1 1 d U . .
H36 H 1.4582 0.3719 0.4195 0.024 Uiso 1 1 calc R . .
C37 C 1.5732(4) 0.3764(3) 0.5694(3) 0.0171(8) Uani 1 1 d U . .
C38 C 1.6933(4) 0.3940(3) 0.5036(3) 0.0217(8) Uani 1 1 d U . .
H38 H 1.6909 0.3940 0.4448 0.026 Uiso 1 1 calc R . .
C39 C 1.8176(4) 0.4117(3) 0.5264(3) 0.0245(9) Uani 1 1 d U . .
H39 H 1.9025 0.4221 0.4831 0.029 Uiso 1 1 calc R . .
C40 C 1.8183(4) 0.4141(3) 0.6126(3) 0.0219(8) Uani 1 1 d U . .
H40 H 1.9031 0.4285 0.6276 0.026 Uiso 1 1 calc R . .
C41 C 1.6950(4) 0.3956(3) 0.6770(3) 0.0202(8) Uani 1 1 d U . .
H41 H 1.6970 0.3980 0.7354 0.024 Uiso 1 1 calc R . .
C42 C 1.5694(4) 0.3739(3) 0.6579(2) 0.0178(8) Uani 1 1 d U . .
C43 C 0.7108(9) 0.1303(5) 1.5008(4) 0.082(3) Uani 1 1 d U . .
H43A H 0.7865 0.1829 1.4940 0.098 Uiso 1 1 calc R . .
H43B H 0.6449 0.1293 1.5576 0.098 Uiso 1 1 calc R . .
N1 N 1.4473(3) 0.3272(3) 0.8491(2) 0.0193(7) Uani 1 1 d U . .
N2 N 1.4878(3) 0.2307(3) 0.8822(2) 0.0213(7) Uani 1 1 d U . .
N3 N 1.3298(3) 0.3380(2) 0.6218(2) 0.0164(6) Uani 1 1 d U . .
N4 N 1.4413(3) 0.3590(2) 0.5513(2) 0.0176(7) Uani 1 1 d U . .
P1 P 1.14540(10) 0.28262(7) 0.82697(6) 0.01427(19) Uani 1 1 d U . .
S1 S 0.81909(12) 0.38489(8) 1.08966(7) 0.0258(2) Uani 1 1 d U . .
Ir1 Ir 1.375565(15) 0.336001(11) 0.739456(9) 0.01341(5) Uani 1 1 d U . .
Cl1 Cl 1.34675(10) 0.52681(7) 0.72721(6) 0.01973(19) Uani 1 1 d U . .
Cl2 Cl 0.6239(3) 0.16541(17) 1.4172(2) 0.1178(10) Uani 1 1 d U . .
Cl3 Cl 0.7812(3) 0.00728(15) 1.49930(12) 0.0842(6) Uani 1 1 d U . .
S3B S 0.7200(7) 0.6722(6) 0.7357(5) 0.0230(11) Uani 0.383(6) 1 d PDU A 2
C9B C 0.8898(18) 0.637(3) 0.732(3) 0.028(7) Uiso 0.383(6) 1 d PDU A 2
C10B C 0.9789(19) 0.712(2) 0.674(2) 0.031(5) Uani 0.383(6) 1 d PDU A 2
H10B H 1.0763 0.7028 0.6549 0.038 Uiso 0.383(6) 1 calc PR A 2
C11B C 0.911(3) 0.801(3) 0.644(5) 0.037(3) Uani 0.383(6) 1 d PDU A 2
H11B H 0.9589 0.8651 0.6126 0.044 Uiso 0.383(6) 1 calc PR A 2
C12B C 0.772(3) 0.788(4) 0.666(5) 0.0356(15) Uani 0.383(6) 1 d PDU A 2
H12B H 0.7094 0.8374 0.6446 0.043 Uiso 0.383(6) 1 calc PR A 2

loop_
_atom_site_aniso_label
_atom_site_aniso_U_11
_atom_site_aniso_U_22
_atom_site_aniso_U_33
_atom_site_aniso_U_23
_atom_site_aniso_U_13
_atom_site_aniso_U_12
C1 0.030(2) 0.028(2) 0.020(2) -0.0005(17) -0.0008(18) 0.0044(18)
C2 0.025(2) 0.021(2) 0.035(3) 0.0007(18) -0.0042(19) -0.0004(17)
C3 0.0102(16) 0.030(2) 0.0148(18) -0.0071(16) -0.0034(14) 0.0032(15)
C4 0.0165(17) 0.0163(18) 0.0188(19) -0.0033(15) -0.0021(15) 0.0018(14)
S2 0.0205(5) 0.0163(4) 0.0208(5) -0.0049(4) -0.0038(4) 0.0035(4)
C5 0.0199(18) 0.0120(17) 0.0205(19) -0.0069(15) -0.0065(15) 0.0022(14)
C6 0.0184(18) 0.0153(17) 0.0172(19) -0.0061(15) -0.0063(15) -0.0010(14)
C7 0.0183(18) 0.0152(17) 0.0168(19) -0.0042(14) -0.0045(15) -0.0022(14)
C8 0.0218(19) 0.0149(18) 0.0188(19) -0.0036(15) -0.0063(16) -0.0020(15)
S3 0.042(2) 0.0191(11) 0.0362(15) 0.0015(10) -0.0130(15) -0.0009(12)
C9 0.025(5) 0.009(4) 0.017(5) -0.007(3) -0.011(3) 0.006(3)
C10 0.052(11) 0.037(6) 0.034(7) -0.011(5) -0.012(7) 0.005(7)
C11 0.056(3) 0.030(6) 0.030(8) -0.014(4) -0.024(3) 0.027(3)
C12 0.064(4) 0.020(3) 0.029(8) -0.001(3) -0.020(3) 0.002(2)
C13 0.0226(19) 0.0125(17) 0.0134(18) -0.0023(14) 0.0000(15) -0.0013(14)
C14 0.0206(19) 0.0193(19) 0.020(2) -0.0039(16) -0.0020(16) -0.0029(15)
C15 0.029(2) 0.019(2) 0.026(2) -0.0089(17) -0.0025(18) -0.0018(17)
C16 0.023(2) 0.022(2) 0.025(2) -0.0083(17) -0.0065(17) -0.0042(16)
C17 0.024(2) 0.0203(19) 0.022(2) -0.0020(16) -0.0082(17) -0.0035(16)
C18 0.0204(19) 0.0168(18) 0.0185(19) -0.0044(15) -0.0049(15) 0.0002(15)
C19 0.0135(17) 0.0171(18) 0.0169(18) -0.0051(15) -0.0008(14) 0.0001(14)
C20 0.0176(18) 0.0172(18) 0.020(2) -0.0005(15) -0.0057(15) 0.0008(15)
C21 0.024(2) 0.025(2) 0.018(2) -0.0083(16) -0.0066(16) -0.0011(16)
C22 0.028(2) 0.026(2) 0.018(2) 0.0030(16) -0.0057(17) -0.0010(17)
C23 0.029(2) 0.0169(19) 0.025(2) -0.0009(16) -0.0086(18) -0.0010(16)
C24 0.0203(19) 0.0178(18) 0.021(2) -0.0027(15) -0.0066(16) -0.0019(15)
C25 0.022(2) 0.032(2) 0.018(2) -0.0041(17) -0.0031(16) -0.0084(17)
C26 0.026(2) 0.054(3) 0.022(2) -0.002(2) -0.0088(18) -0.015(2)
C27 0.020(2) 0.046(3) 0.022(2) 0.005(2) -0.0083(17) -0.0071(19)
C28 0.0140(18) 0.021(2) 0.028(2) 0.0055(17) -0.0022(16) 0.0008(15)
C29 0.019(2) 0.028(2) 0.040(3) 0.014(2) -0.0013(19) -0.0001(17)
C30 0.024(2) 0.020(2) 0.056(3) 0.005(2) 0.001(2) 0.0027(18)
C31 0.026(2) 0.019(2) 0.050(3) -0.009(2) 0.003(2) 0.0019(17)
C32 0.024(2) 0.0178(19) 0.031(2) -0.0056(17) -0.0014(18) 0.0028(16)
C33 0.0134(17) 0.0162(18) 0.025(2) -0.0004(15) -0.0013(15) 0.0006(14)
C34 0.024(2) 0.0157(18) 0.0189(19) -0.0040(15) -0.0057(16) 0.0020(15)
C35 0.030(2) 0.023(2) 0.020(2) -0.0041(16) -0.0087(17) -0.0007(17)
C36 0.028(2) 0.0207(19) 0.0121(18) -0.0035(15) -0.0035(15) -0.0038(16)
C37 0.0176(18) 0.0132(17) 0.0201(19) -0.0037(15) -0.0030(15) -0.0011(14)
C38 0.024(2) 0.0203(19) 0.019(2) -0.0054(16) -0.0003(16) -0.0003(16)
C39 0.022(2) 0.024(2) 0.025(2) -0.0031(17) -0.0005(17) -0.0020(16)
C40 0.0171(18) 0.0204(19) 0.025(2) 0.0011(16) -0.0032(16) -0.0011(15)
C41 0.0219(19) 0.0190(19) 0.019(2) -0.0013(15) -0.0053(16) 0.0003(15)
C42 0.0191(18) 0.0145(17) 0.0175(19) -0.0021(15) -0.0005(15) 0.0011(14)
C43 0.126(7) 0.056(4) 0.048(4) -0.004(3) 0.007(4) 0.039(4)
N1 0.0172(16) 0.0213(17) 0.0180(16) 0.0003(13) -0.0043(13) -0.0045(13)
N2 0.0163(16) 0.0250(18) 0.0199(17) 0.0064(14) -0.0072(13) -0.0015(13)
N3 0.0167(15) 0.0156(15) 0.0162(16) -0.0037(13) -0.0019(13) 0.0008(12)
N4 0.0204(16) 0.0180(16) 0.0131(15) -0.0033(13) -0.0012(13) 0.0003(13)
P1 0.0166(4) 0.0117(4) 0.0147(5) -0.0025(4) -0.0039(4) 0.0001(3)
S1 0.0320(6) 0.0235(5) 0.0210(5) -0.0056(4) -0.0033(4) -0.0010(4)
Ir1 0.01531(7) 0.01165(7) 0.01301(7) -0.00155(5) -0.00348(5) 0.00025(5)
Cl1 0.0241(5) 0.0148(4) 0.0185(5) -0.0029(3) -0.0017(4) -0.0009(3)
Cl2 0.130(2) 0.0640(12) 0.208(3) -0.0512(16) -0.118(2) 0.0383(13)
Cl3 0.1360(18) 0.0599(11) 0.0527(10) -0.0062(8) -0.0192(11) 0.0420(11)
S3B 0.025(3) 0.027(2) 0.019(2) -0.0059(15) -0.0086(17) 0.0102(16)
C10B 0.035(11) 0.033(9) 0.039(9) -0.021(7) -0.024(9) 0.014(8)
C11B 0.064(4) 0.020(3) 0.029(8) -0.001(3) -0.020(3) 0.002(2)
C12B 0.056(3) 0.030(6) 0.030(8) -0.014(4) -0.024(3) 0.027(3)

loop_
_atom_type_symbol
_atom_type_description
_atom_type_scat_dispersion_real
_atom_type_scat_dispersion_imag
_atom_type_scat_source
C C 0.0033 0.0016 'International Tables Vol C Tables 4.2.6.8 and 6.1.1.4'
H H 0.0000 0.0000 'International Tables Vol C Tables 4.2.6.8 and 6.1.1.4'
N N 0.0061 0.0033 'International Tables Vol C Tables 4.2.6.8 and 6.1.1.4'
P P 0.1023 0.0942 'International Tables Vol C Tables 4.2.6.8 and 6.1.1.4'
S S 0.1246 0.1234 'International Tables Vol C Tables 4.2.6.8 and 6.1.1.4'
Ir Ir -1.4442 7.9887 'International Tables Vol C Tables 4.2.6.8 and 6.1.1.4'
Cl Cl 0.1484 0.1585 'International Tables Vol C Tables 4.2.6.8 and 6.1.1.4'

loop_
_geom_angle_atom_site_label_1
_geom_angle_atom_site_label_2
_geom_angle_atom_site_label_3
_geom_angle
C2 C1 S1 112.0(3)
C2 C1 H1 124.0
S1 C1 H1 124.0
C1 C2 C3 114.7(4)
C1 C2 H2 122.6
C3 C2 H2 122.6
C2 C3 C4 110.2(4)
C2 C3 H3 124.9
C4 C3 H3 124.9
C3 C4 C5 130.3(3)
C3 C4 S1 111.2(3)
C5 C4 S1 118.3(3)
C8 S2 C5 92.82(18)
C6 C5 C4 134.5(3)
C6 C5 S2 110.3(3)
C4 C5 S2 115.2(3)
C5 C6 C7 112.3(3)
C5 C6 P1 129.3(3)
C7 C6 P1 118.2(3)
C8 C7 C6 114.1(3)
C8 C7 H7 123.0
C6 C7 H7 123.0
C7 C8 C9 130.6(9)
C7 C8 C9B 129.3(16)
C9 C8 C9B 3.0(19)
C7 C8 S2 110.5(3)
C9 C8 S2 118.8(9)
C9B C8 S2 120.0(17)
C12 S3 C9 92.5(7)
C10 C9 C8 131.5(10)
C10 C9 S3 108.7(8)
C8 C9 S3 119.5(6)
C9 C10 C11 114.5(12)
C9 C10 H10 122.7
C11 C10 H10 122.7
C12 C11 C10 111.8(13)
C12 C11 H11 124.1
C10 C11 H11 124.1
C11 C12 S3 112.1(12)
C11 C12 H12 123.9
S3 C12 H12 123.9
C18 C13 C14 117.9(3)
C18 C13 P1 121.8(3)
C14 C13 P1 119.9(3)
C15 C14 C13 120.9(4)
C15 C14 H14 119.6
C13 C14 H14 119.6
C16 C15 C14 120.3(4)
C16 C15 H15 119.9
C14 C15 H15 119.9
C17 C16 C15 119.5(4)
C17 C16 H16 120.3
C15 C16 H16 120.3
C16 C17 C18 120.3(4)
C16 C17 H17 119.8
C18 C17 H17 119.8
C17 C18 C13 121.0(4)
C17 C18 H18 119.5
C13 C18 H18 119.5
C24 C19 C20 118.9(4)
C24 C19 P1 123.5(3)
C20 C19 P1 117.5(3)
C21 C20 C19 120.4(4)
C21 C20 H20 119.8
C19 C20 H20 119.8
C22 C21 C20 120.2(4)
C22 C21 H21 119.9
C20 C21 H21 119.9
C23 C22 C21 120.0(4)
C23 C22 H22 120.0
C21 C22 H22 120.0
C22 C23 C24 120.6(4)
C22 C23 H23 119.7
C24 C23 H23 119.7
C23 C24 C19 119.9(4)
C23 C24 H24 120.0
C19 C24 H24 120.0
N1 C25 C26 108.5(4)
N1 C25 H25 125.7
C26 C25 H25 125.7
C27 C26 C25 106.0(4)
C27 C26 H26 127.0
C25 C26 H26 127.0
N2 C27 C26 107.9(4)
N2 C27 H27 126.0
C26 C27 H27 126.0
C29 C28 C33 124.0(4)
C29 C28 N2 122.1(4)
C33 C28 N2 113.9(3)
C28 C29 C30 118.3(4)
C28 C29 H29 120.9
C30 C29 H29 120.9
C31 C30 C29 120.3(4)
C31 C30 H30 119.9
C29 C30 H30 119.9
C30 C31 C32 120.4(4)
C30 C31 H31 119.8
C32 C31 H31 119.8
C31 C32 C33 121.9(4)
C31 C32 H32 119.1
C33 C32 H32 119.1
C32 C33 C28 115.1(4)
C32 C33 Ir1 130.0(3)
C28 C33 Ir1 114.8(3)
N3 C34 C35 110.8(4)
N3 C34 H34 124.6
C35 C34 H34 124.6
C36 C35 C34 105.6(4)
C36 C35 H35 127.2
C34 C35 H35 127.2
N4 C36 C35 107.4(3)
N4 C36 H36 126.3
C35 C36 H36 126.3
C38 C37 C42 124.2(4)
C38 C37 N4 121.2(4)
C42 C37 N4 114.7(3)
C37 C38 C39 117.6(4)
C37 C38 H38 121.2
C39 C38 H38 121.2
C38 C39 C40 120.3(4)
C38 C39 H39 119.9
C40 C39 H39 119.9
C41 C40 C39 120.2(4)
C41 C40 H40 119.9
C39 C40 H40 119.9
C42 C41 C40 121.6(4)
C42 C41 H41 119.2
C40 C41 H41 119.2
C41 C42 C37 116.0(3)
C41 C42 Ir1 130.0(3)
C37 C42 Ir1 114.0(3)
Cl3 C43 Cl2 110.8(4)
Cl3 C43 H43A 109.5
Cl2 C43 H43A 109.5
Cl3 C43 H43B 109.5
Cl2 C43 H43B 109.5
H43A C43 H43B 108.1
C25 N1 N2 107.6(3)
C25 N1 Ir1 137.4(3)
N2 N1 Ir1 114.9(2)
C27 N2 N1 109.9(4)
C27 N2 C28 133.6(4)
N1 N2 C28 116.3(3)
C34 N3 N4 105.6(3)
C34 N3 Ir1 139.3(3)
N4 N3 Ir1 115.1(2)
C36 N4 N3 110.6(3)
C36 N4 C37 133.0(3)
N3 N4 C37 116.5(3)
C19 P1 C6 105.18(17)
C19 P1 C13 105.54(17)
C6 P1 C13 100.88(17)
C19 P1 Ir1 110.88(12)
C6 P1 Ir1 117.50(12)
C13 P1 Ir1 115.57(12)
C1 S1 C4 91.9(2)
C33 Ir1 N1 79.77(15)
C33 Ir1 N3 95.54(15)
N1 Ir1 N3 172.09(12)
C33 Ir1 C42 86.12(15)
N1 Ir1 C42 93.58(14)
N3 Ir1 C42 79.68(14)
C33 Ir1 P1 91.55(11)
N1 Ir1 P1 90.03(9)
N3 Ir1 P1 96.50(9)
C42 Ir1 P1 175.29(11)
C33 Ir1 Cl1 167.80(11)
N1 Ir1 Cl1 91.31(10)
N3 Ir1 Cl1 92.35(9)
C42 Ir1 Cl1 86.16(10)
P1 Ir1 Cl1 96.79(3)
C12B S3B C9B 92.0(10)
C10B C9B C8 131.8(15)
C10B C9B S3B 109.8(12)
C8 C9B S3B 118.3(12)
C9B C10B C11B 112.7(17)
C9B C10B H10B 123.6
C11B C10B H10B 123.6
C12B C11B C10B 113(2)
C12B C11B H11B 123.6
C10B C11B H11B 123.6
C11B C12B S3B 111.4(18)
C11B C12B H12B 124.3
S3B C12B H12B 124.3

loop_
_geom_bond_atom_site_label_1
_geom_bond_atom_site_label_2
_geom_bond_distance
C1 C2 1.360(6)
C1 S1 1.704(4)
C1 H1 0.9500
C2 C3 1.405(6)
C2 H2 0.9500
C3 C4 1.420(5)
C3 H3 0.9500
C4 C5 1.464(5)
C4 S1 1.727(4)
S2 C8 1.724(4)
S2 C5 1.732(4)
C5 C6 1.382(5)
C6 C7 1.424(5)
C6 P1 1.822(4)
C7 C8 1.359(5)
C7 H7 0.9500
C8 C9 1.448(10)
C8 C9B 1.492(19)
S3 C12 1.685(14)
S3 C9 1.722(8)
C9 C10 1.359(13)
C10 C11 1.396(15)
C10 H10 0.9500
C11 C12 1.341(11)
C11 H11 0.9500
C12 H12 0.9500
C13 C18 1.394(5)
C13 C14 1.396(5)
C13 P1 1.840(4)
C14 C15 1.386(5)
C14 H14 0.9500
C15 C16 1.383(6)
C15 H15 0.9500
C16 C17 1.382(6)
C16 H16 0.9500
C17 C18 1.383(5)
C17 H17 0.9500
C18 H18 0.9500
C19 C24 1.395(5)
C19 C20 1.402(5)
C19 P1 1.820(4)
C20 C21 1.385(5)
C20 H20 0.9500
C21 C22 1.381(6)
C21 H21 0.9500
C22 C23 1.380(6)
C22 H22 0.9500
C23 C24 1.390(6)
C23 H23 0.9500
C24 H24 0.9500
C25 N1 1.334(5)
C25 C26 1.418(6)
C25 H25 0.9500
C26 C27 1.365(7)
C26 H26 0.9500
C27 N2 1.352(5)
C27 H27 0.9500
C28 C29 1.382(6)
C28 C33 1.406(6)
C28 N2 1.418(6)
C29 C30 1.386(7)
C29 H29 0.9500
C30 C31 1.374(7)
C30 H30 0.9500
C31 C32 1.394(6)
C31 H31 0.9500
C32 C33 1.399(6)
C32 H32 0.9500
C33 Ir1 2.016(4)
C34 N3 1.330(5)
C34 C35 1.394(6)
C34 H34 0.9500
C35 C36 1.371(6)
C35 H35 0.9500
C36 N4 1.350(5)
C36 H36 0.9500
C37 C38 1.382(5)
C37 C42 1.406(5)
C37 N4 1.424(5)
C38 C39 1.389(6)
C38 H38 0.9500
C39 C40 1.393(6)
C39 H39 0.9500
C40 C41 1.392(5)
C40 H40 0.9500
C41 C42 1.385(5)
C41 H41 0.9500
C42 Ir1 2.057(4)
C43 Cl3 1.740(6)
C43 Cl2 1.740(8)
C43 H43A 0.9900
C43 H43B 0.9900
N1 N2 1.359(4)
N1 Ir1 2.026(3)
N3 N4 1.371(4)
N3 Ir1 2.037(3)
P1 Ir1 2.4075(10)
Ir1 Cl1 2.4716(9)
S3B C12B 1.704(17)
S3B C9B 1.720(16)
C9B C10B 1.369(16)
C10B C11B 1.396(17)
C10B H10B 0.9500
C11B C12B 1.345(14)
C11B H11B 0.9500
C12B H12B 0.9500

loop_
_geom_torsion_atom_site_label_1
_geom_torsion_atom_site_label_2
_geom_torsion_atom_site_label_3
_geom_torsion_atom_site_label_4
_geom_torsion
S1 C1 C2 C3 0.1(5)
C1 C2 C3 C4 0.5(5)
C2 C3 C4 C5 -176.0(4)
C2 C3 C4 S1 -0.8(4)
C3 C4 C5 C6 -48.9(7)
S1 C4 C5 C6 136.0(4)
C3 C4 C5 S2 129.7(4)
S1 C4 C5 S2 -45.3(4)
C8 S2 C5 C6 0.7(3)
C8 S2 C5 C4 -178.3(3)
C4 C5 C6 C7 178.0(4)
S2 C5 C6 C7 -0.8(4)
C4 C5 C6 P1 3.5(6)
S2 C5 C6 P1 -175.2(2)
C5 C6 C7 C8 0.4(5)
P1 C6 C7 C8 175.6(3)
C6 C7 C8 C9 177.8(13)
C6 C7 C8 C9B 174(3)
C6 C7 C8 S2 0.1(4)
C5 S2 C8 C7 -0.5(3)
C5 S2 C8 C9 -178.5(11)
C5 S2 C8 C9B -175(2)
C7 C8 C9 C10 146(2)
C9B C8 C9 C10 -150(67)
S2 C8 C9 C10 -36(4)
C7 C8 C9 S3 -41(3)
C9B C8 C9 S3 23(63)
S2 C8 C9 S3 136.2(14)
C12 S3 C9 C10 -3(3)
C12 S3 C9 C8 -177(3)
C8 C9 C10 C11 173(4)
S3 C9 C10 C11 0(4)
C9 C10 C11 C12 4(6)
C10 C11 C12 S3 -7(7)
C9 S3 C12 C11 6(5)
C18 C13 C14 C15 0.7(6)
P1 C13 C14 C15 -172.3(3)
C13 C14 C15 C16 1.4(6)
C14 C15 C16 C17 -2.2(6)
C15 C16 C17 C18 0.9(6)
C16 C17 C18 C13 1.3(6)
C14 C13 C18 C17 -2.1(6)
P1 C13 C18 C17 170.8(3)
C24 C19 C20 C21 -0.5(6)
P1 C19 C20 C21 -177.4(3)
C19 C20 C21 C22 -0.2(6)
C20 C21 C22 C23 0.3(6)
C21 C22 C23 C24 0.2(6)
C22 C23 C24 C19 -0.9(6)
C20 C19 C24 C23 1.0(6)
P1 C19 C24 C23 177.7(3)
N1 C25 C26 C27 0.3(5)
C25 C26 C27 N2 -0.4(5)
C33 C28 C29 C30 2.2(6)
N2 C28 C29 C30 -175.9(4)
C28 C29 C30 C31 0.8(6)
C29 C30 C31 C32 -1.8(7)
C30 C31 C32 C33 -0.1(6)
C31 C32 C33 C28 2.8(6)
C31 C32 C33 Ir1 178.8(3)
C29 C28 C33 C32 -3.9(6)
N2 C28 C33 C32 174.3(3)
C29 C28 C33 Ir1 179.5(3)
N2 C28 C33 Ir1 -2.3(4)
N3 C34 C35 C36 0.3(5)
C34 C35 C36 N4 0.0(4)
C42 C37 C38 C39 -0.9(6)
N4 C37 C38 C39 179.2(3)
C37 C38 C39 C40 -1.8(6)
C38 C39 C40 C41 2.1(6)
C39 C40 C41 C42 0.3(6)
C40 C41 C42 C37 -2.8(6)
C40 C41 C42 Ir1 176.3(3)
C38 C37 C42 C41 3.1(6)
N4 C37 C42 C41 -176.9(3)
C38 C37 C42 Ir1 -176.1(3)
N4 C37 C42 Ir1 3.8(4)
C26 C25 N1 N2 -0.1(4)
C26 C25 N1 Ir1 178.2(3)
C26 C27 N2 N1 0.4(5)
C26 C27 N2 C28 175.1(4)
C25 N1 N2 C27 -0.2(4)
Ir1 N1 N2 C27 -178.9(3)
C25 N1 N2 C28 -175.9(3)
Ir1 N1 N2 C28 5.4(4)
C29 C28 N2 C27 1.8(7)
C33 C28 N2 C27 -176.4(4)
C29 C28 N2 N1 176.2(3)
C33 C28 N2 N1 -2.1(5)
C35 C34 N3 N4 -0.5(4)
C35 C34 N3 Ir1 179.8(3)
C35 C36 N4 N3 -0.3(4)
C35 C36 N4 C37 180.0(4)
C34 N3 N4 C36 0.5(4)
Ir1 N3 N4 C36 -179.7(2)
C34 N3 N4 C37 -179.7(3)
Ir1 N3 N4 C37 0.0(4)
C38 C37 N4 C36 -2.9(6)
C42 C37 N4 C36 177.2(4)
C38 C37 N4 N3 177.4(3)
C42 C37 N4 N3 -2.6(5)
C24 C19 P1 C6 134.5(3)
C20 C19 P1 C6 -48.8(3)
C24 C19 P1 C13 28.3(4)
C20 C19 P1 C13 -155.0(3)
C24 C19 P1 Ir1 -97.6(3)
C20 C19 P1 Ir1 79.2(3)
C5 C6 P1 C19 -23.5(4)
C7 C6 P1 C19 162.3(3)
C5 C6 P1 C13 86.1(4)
C7 C6 P1 C13 -88.1(3)
C5 C6 P1 Ir1 -147.4(3)
C7 C6 P1 Ir1 38.4(3)
C18 C13 P1 C19 113.6(3)
C14 C13 P1 C19 -73.7(3)
C18 C13 P1 C6 4.3(3)
C14 C13 P1 C6 177.0(3)
C18 C13 P1 Ir1 -123.5(3)
C14 C13 P1 Ir1 49.2(3)
C2 C1 S1 C4 -0.4(4)
C3 C4 S1 C1 0.7(3)
C5 C4 S1 C1 176.6(3)
C32 C33 Ir1 N1 -172.1(4)
C28 C33 Ir1 N1 4.0(3)
C32 C33 Ir1 N3 1.5(4)
C28 C33 Ir1 N3 177.5(3)
C32 C33 Ir1 C42 -77.7(4)
C28 C33 Ir1 C42 98.3(3)
C32 C33 Ir1 P1 98.2(4)
C28 C33 Ir1 P1 -85.8(3)
C32 C33 Ir1 Cl1 -128.6(5)
C28 C33 Ir1 Cl1 47.5(7)
C25 N1 Ir1 C33 176.7(4)
N2 N1 Ir1 C33 -5.1(2)
C25 N1 Ir1 N3 122.7(9)
N2 N1 Ir1 N3 -59.2(10)
C25 N1 Ir1 C42 91.3(4)
N2 N1 Ir1 C42 -90.5(3)
C25 N1 Ir1 P1 -91.7(4)
N2 N1 Ir1 P1 86.5(2)
C25 N1 Ir1 Cl1 5.1(4)
N2 N1 Ir1 Cl1 -176.7(2)
C34 N3 Ir1 C33 96.2(4)
N4 N3 Ir1 C33 -83.5(3)
C34 N3 Ir1 N1 149.4(8)
N4 N3 Ir1 N1 -30.3(10)
C34 N3 Ir1 C42 -178.8(4)
N4 N3 Ir1 C42 1.6(2)
C34 N3 Ir1 P1 4.0(4)
N4 N3 Ir1 P1 -175.7(2)
C34 N3 Ir1 Cl1 -93.1(4)
N4 N3 Ir1 Cl1 87.2(2)
C41 C42 Ir1 C33 -85.7(4)
C37 C42 Ir1 C33 93.4(3)
C41 C42 Ir1 N1 -6.2(4)
C37 C42 Ir1 N1 172.9(3)
C41 C42 Ir1 N3 178.0(4)
C37 C42 Ir1 N3 -2.9(3)
C41 C42 Ir1 P1 -146.1(11)
C37 C42 Ir1 P1 33.0(15)
C41 C42 Ir1 Cl1 84.9(4)
C37 C42 Ir1 Cl1 -96.0(3)
C19 P1 Ir1 C33 58.94(18)
C6 P1 Ir1 C33 179.90(18)
C13 P1 Ir1 C33 -61.09(18)
C19 P1 Ir1 N1 -20.82(16)
C6 P1 Ir1 N1 100.14(17)
C13 P1 Ir1 N1 -140.85(17)
C19 P1 Ir1 N3 154.69(15)
C6 P1 Ir1 N3 -84.34(16)
C13 P1 Ir1 N3 34.66(16)
C19 P1 Ir1 C42 119.2(13)
C6 P1 Ir1 C42 -119.9(13)
C13 P1 Ir1 C42 -0.8(13)
C19 P1 Ir1 Cl1 -112.15(13)
C6 P1 Ir1 Cl1 8.82(14)
C13 P1 Ir1 Cl1 127.83(14)
C7 C8 C9B C10B -32(8)
C9 C8 C9B C10B -150(70)
S2 C8 C9B C10B 142(5)
C7 C8 C9B S3B 146(2)
C9 C8 C9B S3B 28(61)
S2 C8 C9B S3B -40(5)
C12B S3B C9B C10B -4(5)
C12B S3B C9B C8 177(5)
C8 C9B C10B C11B -172(6)
S3B C9B C10B C11B 10(6)
C9B C10B C11B C12B -12(10)
C10B C11B C12B S3B 9(11)
C9B S3B C12B C11B -3(8)
